data_7054611
loop_
_publ_author_name
'Forder, Thomas R.'
'Jones, Matthew D.'

_publ_section_title
;
 Synthesis and characterisation of aluminium(iii) imine bis(phenolate)
 complexes with application for the polymerisation of rac-LA
;
_journal_issue 3
_journal_name_full 'New J. Chem.'
_journal_page_first 1974
_journal_paper_doi 10.1039/C4NJ02228A
_journal_volume 39
_journal_year 2015
_chemical_formula_sum 'C102 H95 Al4 Cl8 N4 O8'
_chemical_formula_weight 1896.34
_chemical_name_systematic
;
 ?
;
_space_group_IT_number 33
_symmetry_cell_setting orthorhombic
_symmetry_space_group_name_Hall 'P 2c -2ab'
_symmetry_space_group_name_H-M 'P b n 21'
_atom_sites_solution_hydrogens geom
_atom_sites_solution_primary direct
_atom_sites_solution_secondary difmap
_audit_creation_method SHELXL-97
_audit_update_record
;
2014-12-03 deposited with the CCDC.
2015-01-06 downloaded from the CCDC.
;
_cell_angle_alpha 90.00
_cell_angle_beta 90.00
_cell_angle_gamma 90.00
_cell_formula_units_Z 4
_cell_length_a 12.0601(2)
_cell_length_b 22.5938(3)
_cell_length_c 35.5013(6)
_cell_measurement_reflns_used 103792
_cell_measurement_temperature 150(2)
_cell_measurement_theta_max 25.03
_cell_measurement_theta_min 3.51
_cell_volume 9673.5(3)
_computing_cell_refinement 'HKL Scalepack (Otwinski & Minor, 1997)'
_computing_data_collection 'Collect (Nonius BV, 1997-2000)'
_computing_data_reduction 'HKL Denzo & Scalepack (Otwinski & Minor 1997)'
_computing_molecular_graphics 'Ortep-3 for Windows (Farrugia, 1997)'
_computing_publication_material 'WinGX publication routines (Farrugia, 1999)'
_computing_structure_refinement 'SHELXL-97 (Sheldrick, 1997)'
_computing_structure_solution
;
 SIR97- Altomare A., Burla M.C., Camalli M., Cascarano G.L., Giacovazzo C. ,
 Guagliardi A., Moliterni A.G.G., Polidori G.,Spagna R.
 (1999) J. Appl. Cryst. 32, 115-119.
;
_diffrn_ambient_temperature 150(2)
_diffrn_measured_fraction_theta_full 0.991
_diffrn_measured_fraction_theta_max 0.991
_diffrn_measurement_device_type 'nonius kappa ccd'
_diffrn_measurement_method ccd
_diffrn_radiation_monochromator graphite
_diffrn_radiation_source 'fine-focus sealed tube'
_diffrn_radiation_type MoK\a
_diffrn_radiation_wavelength 0.71073
_diffrn_reflns_av_R_equivalents 0.0963
_diffrn_reflns_av_sigmaI/netI 0.0754
_diffrn_reflns_limit_h_max 14
_diffrn_reflns_limit_h_min -14
_diffrn_reflns_limit_k_max 26
_diffrn_reflns_limit_k_min -26
_diffrn_reflns_limit_l_max 42
_diffrn_reflns_limit_l_min -42
_diffrn_reflns_number 77915
_diffrn_reflns_theta_full 25.02
_diffrn_reflns_theta_max 25.02
_diffrn_reflns_theta_min 3.54
_exptl_absorpt_coefficient_mu 0.327
_exptl_absorpt_correction_type none
_exptl_crystal_colour yellow
_exptl_crystal_density_diffrn 1.302
_exptl_crystal_density_method 'not measured'
_exptl_crystal_description block
_exptl_crystal_F_000 3948
_exptl_crystal_size_max 0.10
_exptl_crystal_size_mid 0.10
_exptl_crystal_size_min 0.10
_refine_diff_density_max 0.732
_refine_diff_density_min -0.352
_refine_diff_density_rms 0.069
_refine_ls_abs_structure_details 'Flack H D (1983), Acta Cryst. A39, 876-881'
_refine_ls_abs_structure_Flack 0.25(7)
_refine_ls_extinction_method none
_refine_ls_goodness_of_fit_ref 1.038
_refine_ls_hydrogen_treatment constr
_refine_ls_matrix_type full
_refine_ls_number_parameters 1014
_refine_ls_number_reflns 16713
_refine_ls_number_restraints 8
_refine_ls_restrained_S_all 1.038
_refine_ls_R_factor_all 0.1150
_refine_ls_R_factor_gt 0.0756
_refine_ls_shift/su_max 0.001
_refine_ls_shift/su_mean 0.000
_refine_ls_structure_factor_coef Fsqd
_refine_ls_weighting_details 'calc w=1/[\s^2^(Fo^2^)+(0.0838P)^2^+14.2157P] where P=(Fo^2^+2Fc^2^)/3'
_refine_ls_weighting_scheme calc
_refine_ls_wR_factor_gt 0.1719
_refine_ls_wR_factor_ref 0.1950
_reflns_number_gt 11894
_reflns_number_total 16713
_reflns_threshold_expression >2sigma(I)
_cod_data_source_file c4nj02228a2.cif
_cod_data_source_block Al4
_cod_depositor_comments
;
The following automatic conversions were performed:

'_symmetry_cell_setting' value 'Orthorhombic' changed to
'orthorhombic' according to
/usr/data/users/saulius/crontab/automatic-downloads/rss-feeds/RSC/lib/dictionaries/cif_core.dic
dictionary named 'cif_core.dic' version 2.4.2 from 2011-04-26.

Automatic conversion script
Id: cif_fix_values 2935 2014-11-11 08:27:57Z andrius 

 Adding full bibliography for 7054610--7054616.cif.
;
_cod_original_sg_symbol_H-M Pbn21
_cod_database_code 7054611

loop_
_symmetry_equiv_pos_as_xyz
'x, y, z'
'-x, -y, z+1/2'
'-x+1/2, y+1/2, z'
'x+1/2, -y+1/2, z+1/2'

loop_
_atom_site_label
_atom_site_type_symbol
_atom_site_fract_x
_atom_site_fract_y
_atom_site_fract_z
_atom_site_U_iso_or_equiv
_atom_site_adp_type
_atom_site_occupancy
_atom_site_symmetry_multiplicity
_atom_site_calc_flag
_atom_site_refinement_flags
_atom_site_disorder_assembly
_atom_site_disorder_group
Cl1 Cl -0.51474(13) 0.95692(7) 0.85588(5) 0.0522(4) Uani 1 1 d . . .
Al1 Al -0.16921(14) 0.89288(7) 0.89207(5) 0.0354(4) Uani 1 1 d . . .
O1 O -0.3107(3) 0.91632(16) 0.89030(11) 0.0341(9) Uani 1 1 d . . .
N1 N -0.1935(4) 0.8611(2) 0.94404(15) 0.0444(13) Uani 1 1 d . . .
C1 C -0.1250(6) 0.8158(3) 0.8703(2) 0.0518(17) Uani 1 1 d . . .
H1A H -0.1875 0.7989 0.8563 0.078 Uiso 1 1 calc R . .
H1B H -0.1036 0.7887 0.8906 0.078 Uiso 1 1 calc R . .
H1C H -0.0621 0.8216 0.8532 0.078 Uiso 1 1 calc R . .
Cl2 Cl -0.71105(19) 0.84868(14) 0.97328(8) 0.1084(9) Uani 1 1 d . . .
Al2 Al -0.01428(14) 0.99007(7) 0.86898(5) 0.0351(4) Uani 1 1 d . . .
O2 O -0.0699(3) 0.94577(16) 0.91321(11) 0.0361(9) Uani 1 1 d . . .
N2 N 0.0062(4) 1.02440(19) 0.81808(13) 0.0334(11) Uani 1 1 d . . .
C2 C 0.1381(5) 0.9624(3) 0.87540(19) 0.0475(16) Uani 1 1 d . . .
H2A H 0.1872 0.9846 0.8585 0.071 Uiso 1 1 calc R . .
H2B H 0.1422 0.9202 0.8693 0.071 Uiso 1 1 calc R . .
H2C H 0.1613 0.9686 0.9016 0.071 Uiso 1 1 calc R . .
Cl3 Cl -0.1397(2) 1.14984(8) 0.93855(5) 0.0747(6) Uani 1 1 d . . .
Al3 Al 0.19407(14) 0.87472(8) 0.64748(5) 0.0390(4) Uani 1 1 d . . .
O3 O -0.0630(3) 1.05942(15) 0.88590(11) 0.0380(9) Uani 1 1 d . . .
N3 N 0.0164(4) 0.7452(2) 0.72354(14) 0.0374(11) Uani 1 1 d . . .
C3 C -0.1136(5) 0.8031(3) 0.66547(19) 0.0494(17) Uani 1 1 d . . .
H3A H -0.1624 0.7694 0.6706 0.074 Uiso 1 1 calc R . .
H3B H -0.1246 0.8165 0.6395 0.074 Uiso 1 1 calc R . .
H3C H -0.1311 0.8355 0.6828 0.074 Uiso 1 1 calc R . .
Cl4 Cl -0.02149(16) 1.30323(7) 0.83060(7) 0.0661(5) Uani 1 1 d . . .
Al4 Al 0.04152(15) 0.77898(8) 0.67245(5) 0.0379(4) Uani 1 1 d . . .
O4 O -0.1215(3) 0.94018(16) 0.84905(11) 0.0380(9) Uani 1 1 d . . .
N4 N 0.2253(4) 0.9002(2) 0.59484(15) 0.0448(13) Uani 1 1 d . . .
C4 C 0.1438(6) 0.9521(3) 0.6658(2) 0.0598(19) Uani 1 1 d . . .
H4A H 0.1621 0.9561 0.6926 0.090 Uiso 1 1 calc R . .
H4B H 0.0634 0.9554 0.6624 0.090 Uiso 1 1 calc R . .
H4C H 0.1809 0.9836 0.6515 0.090 Uiso 1 1 calc R . .
Cl5 Cl 0.53481(14) 0.81124(8) 0.69028(6) 0.0602(5) Uani 1 1 d . . .
O5 O 0.0975(4) 0.71045(18) 0.65721(12) 0.0463(11) Uani 1 1 d . . .
C5 C -0.5046(5) 0.9160(3) 0.89708(19) 0.0450(16) Uani 1 1 d . . .
Cl6 Cl 0.74428(17) 0.88629(13) 0.56541(8) 0.0965(8) Uani 1 1 d . . .
O6 O 0.1441(3) 0.83089(17) 0.69199(11) 0.0389(9) Uani 1 1 d . . .
C6 C -0.5985(5) 0.9008(3) 0.9160(2) 0.0547(18) Uani 1 1 d . . .
H6 H -0.6692 0.9126 0.9069 0.066 Uiso 1 1 calc R . .
Cl7 Cl 0.1901(2) 0.62077(11) 0.60784(7) 0.0940(8) Uani 1 1 d . . .
O7 O 0.3327(3) 0.85049(17) 0.65165(12) 0.0396(10) Uani 1 1 d . . .
C7 C -0.5896(6) 0.8678(4) 0.9488(2) 0.065(2) Uani 1 1 d . . .
Cl8 Cl -0.00217(17) 0.46685(8) 0.70366(8) 0.0836(7) Uani 1 1 d . . .
O8 O 0.0962(3) 0.82031(19) 0.62774(11) 0.0417(10) Uani 1 1 d . . .
C8 C -0.4891(6) 0.8501(4) 0.9624(2) 0.062(2) Uani 1 1 d . . .
H8 H -0.4849 0.8268 0.9846 0.074 Uiso 1 1 calc R . .
C9 C -0.3913(5) 0.8668(3) 0.94321(19) 0.0451(15) Uani 1 1 d . . .
C10 C -0.3987(5) 0.9016(3) 0.90946(18) 0.0387(14) Uani 1 1 d . . .
C11 C -0.2881(5) 0.8499(3) 0.95909(19) 0.0452(16) Uani 1 1 d . . .
H11 H -0.2889 0.8291 0.9823 0.054 Uiso 1 1 calc R . .
C12 C -0.0904(6) 0.8462(3) 0.9644(2) 0.0542(18) Uani 1 1 d . . .
H12A H -0.0422 0.8212 0.9484 0.065 Uiso 1 1 calc R . .
H12B H -0.1080 0.8241 0.9877 0.065 Uiso 1 1 calc R . .
C13 C -0.0320(5) 0.9031(3) 0.97397(19) 0.0482(16) Uani 1 1 d . . .
C14 C 0.0161(6) 0.9096(4) 1.0100(2) 0.0586(19) Uani 1 1 d . . .
H14 H 0.0104 0.8782 1.0277 0.070 Uiso 1 1 calc R . .
C15 C 0.0713(6) 0.9608(4) 1.0202(2) 0.061(2) Uani 1 1 d . . .
H15 H 0.1059 0.9640 1.0441 0.074 Uiso 1 1 calc R . .
C16 C 0.0753(6) 1.0066(3) 0.99516(19) 0.0527(17) Uani 1 1 d . . .
H16 H 0.1118 1.0422 1.0023 0.063 Uiso 1 1 calc R . .
C18 C -0.0272(5) 0.9504(3) 0.94915(17) 0.0423(15) Uani 1 1 d . . .
C19 C -0.0536(5) 1.1143(2) 0.87223(17) 0.0364(13) Uani 1 1 d . . .
C20 C -0.0869(5) 1.1628(3) 0.89412(18) 0.0457(15) Uani 1 1 d . . .
C21 C -0.0770(5) 1.2198(3) 0.8817(2) 0.0487(17) Uani 1 1 d . . .
H21 H -0.0991 1.2517 0.8975 0.058 Uiso 1 1 calc R . .
C22 C -0.0348(5) 1.2309(3) 0.84625(19) 0.0441(16) Uani 1 1 d . . .
C23 C -0.0058(5) 1.1850(3) 0.82318(19) 0.0438(15) Uani 1 1 d . . .
H23 H 0.0211 1.1927 0.7985 0.053 Uiso 1 1 calc R . .
C24 C -0.0156(4) 1.1258(2) 0.83595(17) 0.0353(13) Uani 1 1 d . . .
C25 C 0.0094(5) 1.0798(2) 0.80963(17) 0.0363(13) Uani 1 1 d . . .
H25 H 0.0293 1.0906 0.7847 0.044 Uiso 1 1 calc R . .
C26 C 0.0207(5) 0.9795(3) 0.78826(19) 0.0427(15) Uani 1 1 d . . .
H26A H 0.0770 0.9500 0.7961 0.051 Uiso 1 1 calc R . .
H26B H 0.0465 0.9986 0.7647 0.051 Uiso 1 1 calc R . .
C27 C -0.0886(5) 0.9495(2) 0.78170(17) 0.0383(14) Uani 1 1 d . . .
C28 C -0.1561(5) 0.9317(3) 0.81177(16) 0.0391(14) Uani 1 1 d . . .
C29 C -0.2565(5) 0.9050(3) 0.80490(17) 0.0443(15) Uani 1 1 d . . .
H29 H -0.3017 0.8929 0.8254 0.053 Uiso 1 1 calc R . .
C30 C -0.2924(6) 0.8956(3) 0.7684(2) 0.0510(17) Uani 1 1 d . . .
H30 H -0.3626 0.8777 0.7641 0.061 Uiso 1 1 calc R . .
C31 C -0.2270(6) 0.9119(3) 0.7385(2) 0.0502(17) Uani 1 1 d . . .
H31 H -0.2507 0.9044 0.7135 0.060 Uiso 1 1 calc R . .
C32 C -0.1271(6) 0.9392(3) 0.74509(19) 0.0475(16) Uani 1 1 d . . .
H32 H -0.0832 0.9515 0.7243 0.057 Uiso 1 1 calc R . .
C33 C 0.0772(5) 0.6556(3) 0.66934(19) 0.0451(15) Uani 1 1 d . . .
C34 C 0.1108(6) 0.6072(3) 0.6477(2) 0.0595(19) Uani 1 1 d . . .
C35 C 0.0860(6) 0.5489(3) 0.6577(2) 0.060(2) Uani 1 1 d . . .
H35 H 0.1075 0.5166 0.6422 0.072 Uiso 1 1 calc R . .
C36 C 0.0292(5) 0.5398(3) 0.6908(2) 0.0533(18) Uani 1 1 d . . .
C37 C 0.0001(5) 0.5845(3) 0.7142(2) 0.0486(17) Uani 1 1 d . . .
H37 H -0.0367 0.5762 0.7372 0.058 Uiso 1 1 calc R . .
C38 C 0.0246(5) 0.6438(2) 0.70417(18) 0.0388(14) Uani 1 1 d . . .
C39 C 0.0027(5) 0.6898(3) 0.73096(18) 0.0401(14) Uani 1 1 d . . .
H39 H -0.0230 0.6790 0.7553 0.048 Uiso 1 1 calc R . .
C40 C 0.0021(5) 0.7893(3) 0.75305(18) 0.0421(15) Uani 1 1 d . . .
H40A H -0.0215 0.7698 0.7767 0.051 Uiso 1 1 calc R . .
H40B H -0.0559 0.8180 0.7456 0.051 Uiso 1 1 calc R . .
C41 C 0.1116(5) 0.8211(3) 0.75906(18) 0.0408(14) Uani 1 1 d . . .
C42 C 0.1484(6) 0.8310(3) 0.79518(18) 0.0458(16) Uani 1 1 d . . .
H42 H 0.1042 0.8181 0.8158 0.055 Uiso 1 1 calc R . .
C43 C 0.2487(6) 0.8592(3) 0.80237(19) 0.0537(18) Uani 1 1 d . . .
H43 H 0.2727 0.8656 0.8275 0.064 Uiso 1 1 calc R . .
C44 C 0.3126(6) 0.8778(3) 0.77250(19) 0.0531(18) Uani 1 1 d . . .
H44 H 0.3812 0.8972 0.7770 0.064 Uiso 1 1 calc R . .
C45 C 0.2766(6) 0.8683(3) 0.7357(2) 0.0498(17) Uani 1 1 d . . .
H45 H 0.3207 0.8813 0.7152 0.060 Uiso 1 1 calc R . .
C46 C 0.1771(5) 0.8400(3) 0.72898(17) 0.0384(14) Uani 1 1 d . . .
C47 C 0.4230(5) 0.8606(3) 0.63162(17) 0.0387(14) Uani 1 1 d . . .
C48 C 0.5287(5) 0.8432(3) 0.6459(2) 0.0483(16) Uani 1 1 d . . .
C49 C 0.6241(5) 0.8529(3) 0.6260(2) 0.0538(18) Uani 1 1 d . . .
H49 H 0.6936 0.8421 0.6366 0.065 Uiso 1 1 calc R . .
C50 C 0.6201(6) 0.8780(3) 0.5910(2) 0.062(2) Uani 1 1 d . . .
C51 C 0.5214(6) 0.8949(3) 0.5752(2) 0.0604(19) Uani 1 1 d . . .
H51 H 0.5194 0.9119 0.5507 0.072 Uiso 1 1 calc R . .
C52 C 0.4222(5) 0.8866(3) 0.5960(2) 0.0468(16) Uani 1 1 d . . .
C53 C 0.3188(5) 0.9033(3) 0.5785(2) 0.0471(16) Uani 1 1 d . . .
H53 H 0.3208 0.9174 0.5533 0.056 Uiso 1 1 calc R . .
C54 C 0.1234(5) 0.9138(3) 0.57326(19) 0.0515(17) Uani 1 1 d . . .
H54A H 0.1428 0.9343 0.5495 0.062 Uiso 1 1 calc R . .
H54B H 0.0747 0.9401 0.5882 0.062 Uiso 1 1 calc R . .
C55 C 0.0640(5) 0.8569(3) 0.56463(17) 0.0429(15) Uani 1 1 d . . .
C56 C 0.0540(5) 0.8123(3) 0.59142(18) 0.0438(15) Uani 1 1 d . . .
C57 C 0.0016(5) 0.7598(3) 0.5829(2) 0.0525(17) Uani 1 1 d . . .
H57 H -0.0042 0.7293 0.6013 0.063 Uiso 1 1 calc R . .
C58 C -0.0425(6) 0.7519(4) 0.5474(2) 0.0593(19) Uani 1 1 d . . .
H58 H -0.0790 0.7159 0.5412 0.071 Uiso 1 1 calc R . .
C59 C -0.0337(6) 0.7966(4) 0.5205(2) 0.064(2) Uani 1 1 d . . .
H59 H -0.0651 0.7914 0.4961 0.076 Uiso 1 1 calc R . .
C60 C 0.0196(6) 0.8473(4) 0.5291(2) 0.060(2) Uani 1 1 d . . .
H60 H 0.0270 0.8772 0.5104 0.072 Uiso 1 1 calc R . .
C61 C 0.0278(5) 1.0028(3) 0.95970(19) 0.0458(16) Uani 1 1 d . . .
C100 C 0.595(2) 0.7925(10) 0.4957(8) 0.37(2) Uani 1 1 d . . .
H10A H 0.6035 0.7687 0.4728 0.552 Uiso 1 1 calc R . .
H10B H 0.6519 0.7808 0.5140 0.552 Uiso 1 1 calc R . .
H10C H 0.6042 0.8345 0.4895 0.552 Uiso 1 1 calc R . .
C101 C 0.5028(6) 0.7844(3) 0.5092(3) 0.108(4) Uani 1 1 d G . .
C102 C 0.5157(6) 0.7521(3) 0.5422(3) 0.098(4) Uani 1 1 d G . .
H102 H 0.5876 0.7403 0.5501 0.117 Uiso 1 1 calc R . .
C103 C 0.4234(10) 0.7371(3) 0.5636(2) 0.141(6) Uani 1 1 d G . .
H103 H 0.4322 0.7150 0.5862 0.169 Uiso 1 1 calc R . .
C104 C 0.3182(7) 0.7544(3) 0.5520(2) 0.118(4) Uani 1 1 d G . .
H104 H 0.2551 0.7441 0.5666 0.142 Uiso 1 1 calc R . .
C105 C 0.3053(6) 0.7867(3) 0.5189(2) 0.092(3) Uani 1 1 d G . .
H105 H 0.2334 0.7985 0.5110 0.111 Uiso 1 1 calc R . .
C106 C 0.3976(8) 0.8017(3) 0.49753(18) 0.100(3) Uani 1 1 d G . .
H106 H 0.3888 0.8237 0.4750 0.120 Uiso 1 1 calc R . .
C210 C 0.8266(9) 0.5818(7) 0.8319(5) 0.180(8) Uani 1 1 d . . .
H21A H 0.7822 0.5884 0.8547 0.269 Uiso 1 1 calc R . .
H21B H 0.9043 0.5914 0.8371 0.269 Uiso 1 1 calc R . .
H21C H 0.8207 0.5402 0.8243 0.269 Uiso 1 1 calc R . .
C211 C 0.7837(5) 0.6798(3) 0.8057(2) 0.069(2) Uani 1 1 d G . .
H211 H 0.8087 0.6983 0.8282 0.082 Uiso 1 1 calc R . .
C212 C 0.7442(6) 0.7139(3) 0.7760(3) 0.126(5) Uani 1 1 d G . .
H212 H 0.7421 0.7558 0.7782 0.151 Uiso 1 1 calc R . .
C213 C 0.7077(6) 0.6867(6) 0.7432(2) 0.148(7) Uani 1 1 d G . .
H213 H 0.6807 0.7100 0.7229 0.178 Uiso 1 1 calc R . .
C214 C 0.7107(6) 0.6254(7) 0.7400(2) 0.170(9) Uani 1 1 d G . .
H214 H 0.6857 0.6068 0.7175 0.204 Uiso 1 1 calc R . .
C215 C 0.7502(6) 0.5913(3) 0.7697(3) 0.131(6) Uani 1 1 d G . .
H215 H 0.7523 0.5494 0.7675 0.157 Uiso 1 1 calc R . .
C216 C 0.7867(5) 0.6185(3) 0.8025(2) 0.107(4) Uani 1 1 d G . .
C300 C -0.330(5) 0.724(2) 0.397(2) 0.35(4) Uiso 0.52(2) 1 d PD A 1
H30A H -0.3953 0.7196 0.3804 0.527 Uiso 0.52(2) 1 calc PR A 1
H30B H -0.3476 0.7110 0.4221 0.527 Uiso 0.52(2) 1 calc PR A 1
H30C H -0.2692 0.6997 0.3865 0.527 Uiso 0.52(2) 1 calc PR A 1
C301 C -0.2920(10) 0.7926(5) 0.3973(3) 0.053(5) Uiso 0.52(2) 1 d PG A 1
C302 C -0.2056(10) 0.8058(5) 0.4218(4) 0.110(8) Uiso 0.52(2) 1 d PGD A 1
H302 H -0.1530 0.7762 0.4282 0.132 Uiso 0.52(2) 1 calc PR A 1
C303 C -0.1961(10) 0.8623(6) 0.4369(4) 0.099(7) Uiso 0.52(2) 1 d PG A 1
H303 H -0.1370 0.8713 0.4537 0.119 Uiso 0.52(2) 1 calc PR A 1
C304 C -0.2731(14) 0.9057(5) 0.4275(5) 0.105(7) Uiso 0.52(2) 1 d PG A 1
H304 H -0.2666 0.9443 0.4379 0.126 Uiso 0.52(2) 1 calc PR A 1
C305 C -0.3595(14) 0.8925(6) 0.4030(5) 0.130(11) Uiso 0.52(2) 1 d PG A 1
H305 H -0.4121 0.9221 0.3966 0.156 Uiso 0.52(2) 1 calc PR A 1
C306 C -0.3690(11) 0.8360(7) 0.3879(4) 0.129(9) Uiso 0.52(2) 1 d PG A 1
H306 H -0.4281 0.8270 0.3712 0.155 Uiso 0.52(2) 1 calc PR A 1
C310 C -0.277(3) 0.7278(9) 0.3862(9) 0.124(10) Uiso 0.48(2) 1 d PD A 2
H31A H -0.3454 0.7069 0.3798 0.186 Uiso 0.48(2) 1 calc PR A 2
H31B H -0.2386 0.7067 0.4066 0.186 Uiso 0.48(2) 1 calc PR A 2
H31C H -0.2285 0.7296 0.3641 0.186 Uiso 0.48(2) 1 calc PR A 2
C311 C -0.3038(17) 0.7890(7) 0.3989(7) 0.27(3) Uiso 0.48(2) 1 d PGD A 2
C312 C -0.2209(13) 0.8279(8) 0.4102(7) 0.120(9) Uiso 0.48(2) 1 d PGD A 2
H312 H -0.1492 0.8133 0.4162 0.144 Uiso 0.48(2) 1 calc PR A 2
C313 C -0.2430(15) 0.8881(8) 0.4128(6) 0.137(11) Uiso 0.48(2) 1 d PG A 2
H313 H -0.1864 0.9147 0.4205 0.164 Uiso 0.48(2) 1 calc PR A 2
C314 C -0.3480(18) 0.9095(7) 0.4040(7) 0.124(12) Uiso 0.48(2) 1 d PG A 2
H314 H -0.3631 0.9507 0.4058 0.149 Uiso 0.48(2) 1 calc PR A 2
C315 C -0.4309(14) 0.8706(10) 0.3927(7) 0.160(13) Uiso 0.48(2) 1 d PG A 2
H315 H -0.5026 0.8852 0.3867 0.192 Uiso 0.48(2) 1 calc PR A 2
C316 C -0.4088(15) 0.8104(9) 0.3901(7) 0.129(10) Uiso 0.48(2) 1 d PG A 2
H316 H -0.4654 0.7838 0.3824 0.155 Uiso 0.48(2) 1 calc PR A 2
C400 C 0.7206(17) 0.4973(10) 0.6387(6) 0.201(8) Uiso 1 1 d . . .
H40C H 0.7310 0.4904 0.6658 0.302 Uiso 1 1 calc R . .
H40D H 0.7888 0.4870 0.6252 0.302 Uiso 1 1 calc R . .
H40E H 0.6595 0.4726 0.6295 0.302 Uiso 1 1 calc R . .
C401 C 0.6967(15) 0.5545(5) 0.6329(3) 0.146(6) Uani 1 1 d G . .
C402 C 0.5912(11) 0.5770(7) 0.6395(3) 0.160(7) Uani 1 1 d G . .
H402 H 0.5315 0.5509 0.6448 0.192 Uiso 1 1 calc R . .
C403 C 0.5731(11) 0.6377(7) 0.6383(3) 0.222(11) Uani 1 1 d G . .
H403 H 0.5010 0.6531 0.6428 0.267 Uiso 1 1 calc R . .
C404 C 0.6604(17) 0.6759(4) 0.6304(4) 0.189(10) Uani 1 1 d G . .
H404 H 0.6480 0.7174 0.6296 0.226 Uiso 1 1 calc R . .
C405 C 0.7659(13) 0.6534(8) 0.6238(4) 0.48(5) Uani 1 1 d G . .
H405 H 0.8256 0.6795 0.6184 0.575 Uiso 1 1 calc R . .
C406 C 0.7840(9) 0.5927(8) 0.6250(4) 0.34(2) Uani 1 1 d G . .
H406 H 0.8561 0.5773 0.6205 0.413 Uiso 1 1 calc R . .
C500 C 0.5684(18) 1.0408(8) 0.5372(7) 0.160(12) Uani 0.607(16) 1 d PD B 1
H50A H 0.5647 1.0835 0.5419 0.241 Uiso 0.607(16) 1 calc PR B 1
H50B H 0.6343 1.0318 0.5221 0.241 Uiso 0.607(16) 1 calc PR B 1
H50C H 0.5726 1.0197 0.5613 0.241 Uiso 0.607(16) 1 calc PR B 1
C501 C 0.4673(12) 1.0217(6) 0.5165(4) 0.103(6) Uiso 0.607(16) 1 d PG B 1
C502 C 0.3580(15) 1.0356(6) 0.5251(3) 0.104(6) Uiso 0.607(16) 1 d PGD B 1
H502 H 0.3417 1.0590 0.5467 0.125 Uiso 0.607(16) 1 calc PR B 1
C503 C 0.2725(9) 1.0153(6) 0.5023(4) 0.095(6) Uiso 0.607(16) 1 d PG B 1
H503 H 0.1978 1.0248 0.5082 0.114 Uiso 0.607(16) 1 calc PR B 1
C504 C 0.2963(8) 0.9812(5) 0.4707(4) 0.064(4) Uiso 0.607(16) 1 d PG B 1
H504 H 0.2379 0.9673 0.4551 0.077 Uiso 0.607(16) 1 calc PR B 1
C505 C 0.4057(11) 0.9673(5) 0.4621(3) 0.098(6) Uiso 0.607(16) 1 d PG B 1
H505 H 0.4220 0.9439 0.4405 0.117 Uiso 0.607(16) 1 calc PR B 1
C506 C 0.4912(6) 0.9875(6) 0.4849(4) 0.063(4) Uiso 0.607(16) 1 d PG B 1
H506 H 0.5659 0.9780 0.4790 0.076 Uiso 0.607(16) 1 calc PR B 1
C510 C 0.615(2) 1.0038(18) 0.5058(12) 0.160(16) Uiso 0.393(16) 1 d PD B 2
H51A H 0.6334 0.9745 0.5251 0.239 Uiso 0.393(16) 1 calc PR B 2
H51B H 0.6514 1.0414 0.5117 0.239 Uiso 0.393(16) 1 calc PR B 2
H51C H 0.6394 0.9897 0.4811 0.239 Uiso 0.393(16) 1 calc PR B 2
C511 C 0.5016(7) 1.0122(9) 0.5052(6) 0.078(7) Uiso 0.393(16) 1 d PG B 2
C512 C 0.4229(13) 1.0384(6) 0.5285(4) 0.054(5) Uiso 0.393(16) 1 d PGD B 2
H512 H 0.4457 1.0605 0.5498 0.065 Uiso 0.393(16) 1 calc PR B 2
C513 C 0.3107(10) 1.0321(6) 0.5204(4) 0.046(5) Uiso 0.393(16) 1 d PG B 2
H513 H 0.2569 1.0500 0.5363 0.056 Uiso 0.393(16) 1 calc PR B 2
C514 C 0.2773(11) 0.9997(7) 0.4891(5) 0.048(5) Uiso 0.393(16) 1 d PG B 2
H514 H 0.2006 0.9954 0.4836 0.058 Uiso 0.393(16) 1 calc PR B 2
C515 C 0.356(2) 0.9735(8) 0.4659(4) 0.094(8) Uiso 0.393(16) 1 d PG B 2
H515 H 0.3332 0.9514 0.4445 0.113 Uiso 0.393(16) 1 calc PR B 2
C516 C 0.4682(17) 0.9798(9) 0.4740(6) 0.121(12) Uiso 0.393(16) 1 d PG B 2
H516 H 0.5220 0.9619 0.4581 0.146 Uiso 0.393(16) 1 calc PR B 2
C600 C 0.189(2) 0.5523(9) 0.7955(6) 0.124(8) Uiso 0.553(14) 1 d PD C 1
H60A H 0.2050 0.5601 0.8221 0.185 Uiso 0.553(14) 1 calc PR C 1
H60B H 0.2249 0.5153 0.7879 0.185 Uiso 0.553(14) 1 calc PR C 1
H60C H 0.1087 0.5489 0.7919 0.185 Uiso 0.553(14) 1 calc PR C 1
C601 C 0.2295(9) 0.5988(4) 0.7736(3) 0.082(5) Uiso 0.553(14) 1 d PGD C 1
C602 C 0.2414(8) 0.6589(4) 0.7808(3) 0.038(3) Uiso 0.553(14) 1 d PG C 1
H602 H 0.2154 0.6750 0.8039 0.046 Uiso 0.553(14) 1 calc PR C 1
C603 C 0.2912(10) 0.6955(4) 0.7543(3) 0.072(5) Uiso 0.553(14) 1 d PG C 1
H603 H 0.2993 0.7366 0.7592 0.087 Uiso 0.553(14) 1 calc PR C 1
C604 C 0.3292(11) 0.6720(5) 0.7205(3) 0.115(7) Uiso 0.553(14) 1 d PG C 1
H604 H 0.3632 0.6970 0.7023 0.138 Uiso 0.553(14) 1 calc PR C 1
C605 C 0.3173(11) 0.6118(6) 0.7132(3) 0.087(6) Uiso 0.553(14) 1 d PG C 1
H605 H 0.3432 0.5957 0.6901 0.104 Uiso 0.553(14) 1 calc PR C 1
C606 C 0.2674(11) 0.5753(4) 0.7398(4) 0.078(6) Uiso 0.553(14) 1 d PG C 1
H606 H 0.2593 0.5342 0.7348 0.094 Uiso 0.553(14) 1 calc PR C 1
C610 C 0.351(2) 0.6838(12) 0.7067(7) 0.122(10) Uiso 0.447(14) 1 d PD C 2
H61A H 0.4317 0.6781 0.7083 0.182 Uiso 0.447(14) 1 calc PR C 2
H61B H 0.3340 0.7260 0.7092 0.182 Uiso 0.447(14) 1 calc PR C 2
H61C H 0.3244 0.6693 0.6824 0.182 Uiso 0.447(14) 1 calc PR C 2
C611 C 0.2964(10) 0.6504(4) 0.7376(3) 0.057(5) Uiso 0.447(14) 1 d PGD C 2
C612 C 0.2849(9) 0.5898(4) 0.7320(3) 0.028(4) Uiso 0.447(14) 1 d PG C 2
H612 H 0.3095 0.5723 0.7092 0.034 Uiso 0.447(14) 1 calc PR C 2
C613 C 0.2375(11) 0.5548(4) 0.7599(3) 0.057(5) Uiso 0.447(14) 1 d PG C 2
H613 H 0.2297 0.5134 0.7561 0.069 Uiso 0.447(14) 1 calc PR C 2
C614 C 0.2016(12) 0.5804(6) 0.7934(3) 0.101(8) Uiso 0.447(14) 1 d PG C 2
H614 H 0.1692 0.5565 0.8124 0.121 Uiso 0.447(14) 1 calc PR C 2
C615 C 0.2131(12) 0.6410(6) 0.7989(3) 0.080(6) Uiso 0.447(14) 1 d PG C 2
H615 H 0.1885 0.6585 0.8218 0.096 Uiso 0.447(14) 1 calc PR C 2
C616 C 0.2605(11) 0.6760(4) 0.7710(4) 0.059(5) Uiso 0.447(14) 1 d PG C 2
H616 H 0.2683 0.7174 0.7748 0.071 Uiso 0.447(14) 1 calc PR C 2

loop_
_atom_site_aniso_label
_atom_site_aniso_U_11
_atom_site_aniso_U_22
_atom_site_aniso_U_33
_atom_site_aniso_U_23
_atom_site_aniso_U_13
_atom_site_aniso_U_12
Cl1 0.0416(9) 0.0451(9) 0.0699(11) 0.0093(8) -0.0087(8) 0.0078(7)
Al1 0.0299(9) 0.0315(9) 0.0448(10) 0.0046(8) -0.0044(8) 0.0011(7)
O1 0.029(2) 0.034(2) 0.039(2) 0.0048(18) -0.0074(18) 0.0024(16)
N1 0.040(3) 0.037(3) 0.056(3) 0.014(2) -0.013(3) 0.004(2)
C1 0.056(4) 0.038(3) 0.061(4) -0.005(3) 0.001(4) 0.007(3)
Cl2 0.0525(13) 0.165(3) 0.107(2) 0.0331(18) 0.0252(13) -0.0105(15)
Al2 0.0294(9) 0.0302(9) 0.0457(10) -0.0003(8) -0.0069(8) 0.0017(7)
O2 0.030(2) 0.036(2) 0.042(2) 0.0040(18) -0.0080(18) 0.0018(17)
N2 0.024(2) 0.031(3) 0.045(3) -0.006(2) 0.005(2) 0.0011(19)
C2 0.039(4) 0.049(4) 0.054(4) -0.005(3) -0.001(3) 0.004(3)
Cl3 0.1247(18) 0.0570(11) 0.0425(10) -0.0075(9) 0.0150(11) 0.0243(11)
Al3 0.0317(10) 0.0390(10) 0.0463(10) 0.0025(8) -0.0002(8) 0.0016(8)
O3 0.048(2) 0.028(2) 0.038(2) -0.0004(17) -0.0001(19) 0.0045(18)
N3 0.031(3) 0.038(3) 0.043(3) -0.003(2) -0.006(2) 0.009(2)
C3 0.045(4) 0.061(4) 0.041(4) -0.010(3) -0.003(3) -0.002(3)
Cl4 0.0692(12) 0.0314(8) 0.0975(14) 0.0023(9) 0.0096(11) -0.0010(8)
Al4 0.0349(10) 0.0362(9) 0.0426(10) -0.0034(8) -0.0017(8) 0.0018(8)
O4 0.031(2) 0.037(2) 0.046(2) -0.0006(18) -0.0020(18) -0.0015(17)
N4 0.037(3) 0.049(3) 0.049(3) 0.009(3) 0.003(2) 0.001(2)
C4 0.062(5) 0.050(4) 0.068(5) 0.002(4) 0.008(4) 0.004(3)
Cl5 0.0484(10) 0.0573(10) 0.0748(12) 0.0068(9) -0.0145(9) 0.0094(8)
O5 0.047(3) 0.042(2) 0.050(3) -0.005(2) 0.005(2) 0.005(2)
C5 0.047(4) 0.032(3) 0.056(4) -0.005(3) -0.002(3) 0.003(3)
Cl6 0.0407(11) 0.143(2) 0.1061(19) 0.0057(16) 0.0192(11) 0.0022(12)
O6 0.035(2) 0.041(2) 0.040(2) -0.0009(19) -0.0001(19) -0.0006(18)
C6 0.026(3) 0.063(4) 0.075(5) 0.003(4) -0.001(3) -0.003(3)
Cl7 0.127(2) 0.0810(15) 0.0737(14) -0.0224(12) 0.0302(14) 0.0245(14)
O7 0.028(2) 0.040(2) 0.051(3) 0.009(2) -0.0001(19) 0.0040(17)
C7 0.042(4) 0.088(6) 0.065(5) 0.006(4) 0.012(4) -0.010(4)
Cl8 0.0654(12) 0.0356(9) 0.150(2) -0.0044(12) -0.0109(13) -0.0013(9)
O8 0.041(2) 0.049(3) 0.035(2) 0.0021(19) -0.0034(19) -0.0041(19)
C8 0.051(5) 0.077(5) 0.057(4) -0.003(4) 0.013(4) 0.004(4)
C9 0.040(4) 0.042(3) 0.053(4) 0.001(3) 0.000(3) -0.007(3)
C10 0.030(3) 0.035(3) 0.051(4) -0.008(3) 0.000(3) -0.005(3)
C11 0.036(4) 0.047(4) 0.053(4) 0.017(3) -0.003(3) -0.001(3)
C12 0.042(4) 0.053(4) 0.067(5) 0.022(4) -0.015(3) -0.001(3)
C13 0.034(3) 0.058(4) 0.053(4) 0.004(3) -0.016(3) 0.008(3)
C14 0.049(4) 0.073(5) 0.054(4) 0.020(4) -0.007(3) 0.002(4)
C15 0.052(4) 0.083(5) 0.048(4) -0.004(4) -0.022(3) 0.009(4)
C16 0.044(4) 0.062(4) 0.052(4) -0.007(4) -0.013(3) 0.004(3)
C18 0.028(3) 0.057(4) 0.042(4) -0.004(3) -0.003(3) 0.005(3)
C19 0.030(3) 0.036(3) 0.043(3) 0.001(3) -0.004(3) 0.004(2)
C20 0.052(4) 0.045(4) 0.041(3) -0.010(3) -0.004(3) 0.001(3)
C21 0.049(4) 0.037(3) 0.060(4) -0.014(3) -0.001(3) 0.005(3)
C22 0.035(3) 0.035(3) 0.062(4) -0.002(3) -0.002(3) 0.000(3)
C23 0.043(4) 0.039(3) 0.049(4) -0.004(3) -0.006(3) 0.006(3)
C24 0.027(3) 0.031(3) 0.048(4) -0.003(3) 0.001(3) 0.001(2)
C25 0.031(3) 0.035(3) 0.042(3) -0.001(3) 0.007(3) 0.002(2)
C26 0.040(4) 0.034(3) 0.054(4) -0.005(3) 0.004(3) 0.003(3)
C27 0.043(3) 0.028(3) 0.044(3) -0.001(3) 0.000(3) 0.004(3)
C28 0.049(4) 0.034(3) 0.034(3) -0.006(3) 0.000(3) -0.003(3)
C29 0.039(4) 0.059(4) 0.035(3) -0.005(3) 0.003(3) -0.011(3)
C30 0.041(4) 0.054(4) 0.057(4) -0.008(3) -0.005(3) -0.006(3)
C31 0.053(4) 0.049(4) 0.049(4) -0.010(3) -0.006(3) 0.008(3)
C32 0.057(4) 0.043(4) 0.043(4) -0.007(3) 0.005(3) 0.002(3)
C33 0.043(4) 0.037(4) 0.055(4) -0.007(3) -0.003(3) 0.006(3)
C34 0.069(5) 0.048(4) 0.062(5) -0.013(4) 0.013(4) 0.013(3)
C35 0.065(5) 0.040(4) 0.073(5) -0.016(4) -0.014(4) 0.009(3)
C36 0.041(4) 0.028(3) 0.090(6) -0.002(4) -0.012(4) -0.001(3)
C37 0.030(3) 0.039(4) 0.077(5) 0.000(3) 0.000(3) 0.001(3)
C38 0.028(3) 0.033(3) 0.055(4) 0.001(3) 0.005(3) 0.005(2)
C39 0.028(3) 0.044(4) 0.049(4) 0.002(3) -0.001(3) -0.005(3)
C40 0.038(3) 0.040(3) 0.049(4) -0.005(3) 0.004(3) 0.007(3)
C41 0.036(3) 0.037(3) 0.049(4) -0.010(3) -0.004(3) 0.011(3)
C42 0.048(4) 0.047(4) 0.042(4) -0.007(3) 0.009(3) 0.015(3)
C43 0.056(5) 0.063(4) 0.041(4) -0.011(3) -0.005(3) 0.002(4)
C44 0.048(4) 0.053(4) 0.058(5) -0.014(4) -0.013(3) -0.002(3)
C45 0.051(4) 0.046(4) 0.052(4) -0.008(3) -0.010(3) -0.001(3)
C46 0.035(3) 0.034(3) 0.046(4) 0.001(3) -0.003(3) 0.004(3)
C47 0.028(3) 0.039(3) 0.049(4) 0.000(3) 0.002(3) 0.000(3)
C48 0.042(4) 0.046(4) 0.057(4) 0.000(3) -0.010(3) 0.005(3)
C49 0.027(3) 0.059(4) 0.075(5) -0.012(4) -0.003(3) 0.007(3)
C50 0.038(4) 0.067(5) 0.081(6) 0.004(4) 0.014(4) 0.000(3)
C51 0.053(5) 0.064(5) 0.064(5) 0.010(4) 0.002(4) -0.004(4)
C52 0.036(4) 0.042(4) 0.062(4) 0.005(3) -0.001(3) 0.001(3)
C53 0.038(4) 0.050(4) 0.053(4) 0.007(3) 0.001(3) 0.001(3)
C54 0.043(4) 0.060(4) 0.052(4) 0.014(3) -0.001(3) 0.013(3)
C55 0.034(3) 0.057(4) 0.037(3) 0.003(3) -0.004(3) 0.010(3)
C56 0.033(3) 0.056(4) 0.042(4) -0.009(3) 0.002(3) 0.000(3)
C57 0.041(4) 0.065(5) 0.051(4) -0.016(3) -0.002(3) 0.002(3)
C58 0.059(5) 0.073(5) 0.046(4) -0.013(4) -0.003(3) 0.001(4)
C59 0.049(4) 0.094(6) 0.047(4) -0.020(4) -0.015(4) 0.009(4)
C60 0.051(4) 0.085(6) 0.043(4) 0.006(4) 0.004(3) 0.013(4)
C61 0.035(4) 0.048(4) 0.054(4) 0.006(3) -0.009(3) -0.003(3)
C100 0.34(3) 0.25(2) 0.52(5) -0.27(3) 0.32(3) -0.16(2)
C101 0.085(8) 0.093(8) 0.147(11) -0.063(8) 0.025(8) -0.018(6)
C102 0.093(8) 0.086(8) 0.114(9) -0.038(7) -0.045(7) 0.020(6)
C103 0.218(16) 0.067(7) 0.137(11) -0.048(7) -0.081(13) 0.046(9)
C104 0.143(11) 0.094(8) 0.118(10) -0.056(7) -0.032(8) 0.031(7)
C105 0.108(8) 0.077(6) 0.093(8) -0.040(6) -0.043(7) 0.036(6)
C106 0.111(9) 0.077(6) 0.111(8) -0.041(6) -0.025(7) 0.028(6)
C210 0.059(7) 0.195(14) 0.28(2) 0.143(15) 0.043(9) 0.031(8)
C211 0.045(4) 0.062(5) 0.099(6) -0.023(5) 0.023(4) -0.013(4)
C212 0.053(6) 0.088(7) 0.236(17) 0.022(10) 0.055(8) 0.012(5)
C213 0.078(8) 0.23(2) 0.140(14) 0.066(13) -0.007(8) -0.025(11)
C214 0.095(10) 0.30(3) 0.110(12) -0.034(15) 0.042(9) -0.052(14)
C215 0.078(7) 0.133(10) 0.181(14) -0.112(11) 0.065(9) -0.069(7)
C216 0.052(5) 0.084(7) 0.186(12) 0.061(8) 0.055(7) 0.019(5)
C401 0.221(18) 0.119(11) 0.098(9) -0.018(8) -0.047(11) 0.037(12)
C402 0.146(14) 0.209(19) 0.125(12) 0.042(12) 0.021(10) 0.051(13)
C403 0.25(2) 0.29(3) 0.136(14) 0.095(19) -0.054(15) -0.01(2)
C404 0.36(3) 0.078(8) 0.131(13) 0.012(8) -0.007(16) -0.023(14)
C405 0.15(2) 0.96(12) 0.32(4) -0.39(6) 0.10(2) -0.08(4)
C406 0.19(3) 0.65(8) 0.20(3) -0.10(3) -0.09(2) -0.13(3)
C500 0.23(3) 0.082(13) 0.17(2) 0.015(14) -0.07(2) -0.067(16)

loop_
_atom_type_symbol
_atom_type_description
_atom_type_scat_dispersion_real
_atom_type_scat_dispersion_imag
_atom_type_scat_source
C C 0.0033 0.0016 'International Tables Vol C Tables 4.2.6.8 and 6.1.1.4'
H H 0.0000 0.0000 'International Tables Vol C Tables 4.2.6.8 and 6.1.1.4'
O O 0.0106 0.0060 'International Tables Vol C Tables 4.2.6.8 and 6.1.1.4'
N N 0.0061 0.0033 'International Tables Vol C Tables 4.2.6.8 and 6.1.1.4'
Cl Cl 0.1484 0.1585 'International Tables Vol C Tables 4.2.6.8 and 6.1.1.4'
Al Al 0.0645 0.0514 'International Tables Vol C Tables 4.2.6.8 and 6.1.1.4'

loop_
_geom_angle_atom_site_label_1
_geom_angle_atom_site_label_2
_geom_angle_atom_site_label_3
_geom_angle
O1 Al1 O2 116.13(19)
O1 Al1 O4 95.25(18)
O2 Al1 O4 76.89(18)
O1 Al1 C1 120.3(3)
O2 Al1 C1 123.5(3)
O4 Al1 C1 95.6(3)
O1 Al1 N1 89.9(2)
O2 Al1 N1 87.3(2)
O4 Al1 N1 164.1(2)
C1 Al1 N1 94.8(3)
O1 Al1 Al2 111.61(14)
O2 Al1 Al2 40.06(13)
O4 Al1 Al2 36.95(12)
C1 Al1 Al2 111.7(2)
N1 Al1 Al2 127.33(17)
C10 O1 Al1 133.1(4)
C11 N1 C12 120.0(6)
C11 N1 Al1 125.7(4)
C12 N1 Al1 114.2(4)
Al1 C1 H1A 109.5
Al1 C1 H1B 109.5
H1A C1 H1B 109.5
Al1 C1 H1C 109.5
H1A C1 H1C 109.5
H1B C1 H1C 109.5
O3 Al2 O4 115.7(2)
O3 Al2 C2 123.6(3)
O4 Al2 C2 120.4(2)
O3 Al2 O2 93.76(18)
O4 Al2 O2 76.06(17)
C2 Al2 O2 93.7(2)
O3 Al2 N2 90.26(19)
O4 Al2 N2 88.68(19)
C2 Al2 N2 96.5(3)
O2 Al2 N2 164.47(19)
O3 Al2 Al1 110.31(15)
O4 Al2 Al1 39.18(13)
C2 Al2 Al1 108.7(2)
O2 Al2 Al1 36.99(12)
N2 Al2 Al1 127.86(15)
C18 O2 Al1 131.7(4)
C18 O2 Al2 124.7(4)
Al1 O2 Al2 102.9(2)
C25 N2 C26 119.8(5)
C25 N2 Al2 126.6(4)
C26 N2 Al2 113.5(4)
Al2 C2 H2A 109.5
Al2 C2 H2B 109.5
H2A C2 H2B 109.5
Al2 C2 H2C 109.5
H2A C2 H2C 109.5
H2B C2 H2C 109.5
O7 Al3 O8 115.6(2)
O7 Al3 O6 93.83(18)
O8 Al3 O6 76.87(18)
O7 Al3 C4 122.8(3)
O8 Al3 C4 121.5(3)
O6 Al3 C4 95.1(3)
O7 Al3 N4 89.4(2)
O8 Al3 N4 87.5(2)
O6 Al3 N4 163.9(2)
C4 Al3 N4 96.4(3)
O7 Al3 Al4 109.59(15)
O8 Al3 Al4 39.84(13)
O6 Al3 Al4 37.08(12)
C4 Al3 Al4 111.0(2)
N4 Al3 Al4 127.37(17)
C19 O3 Al2 131.8(4)
C39 N3 C40 120.1(5)
C39 N3 Al4 125.3(4)
C40 N3 Al4 114.3(4)
Al4 C3 H3A 109.5
Al4 C3 H3B 109.5
H3A C3 H3B 109.5
Al4 C3 H3C 109.5
H3A C3 H3C 109.5
H3B C3 H3C 109.5
O5 Al4 O6 114.5(2)
O5 Al4 O8 92.3(2)
O6 Al4 O8 77.00(18)
O5 Al4 C3 124.5(3)
O6 Al4 C3 120.7(2)
O8 Al4 C3 94.9(2)
O5 Al4 N3 90.1(2)
O6 Al4 N3 90.2(2)
O8 Al4 N3 166.8(2)
C3 Al4 N3 94.4(3)
O5 Al4 Al3 107.97(16)
O6 Al4 Al3 39.93(14)
O8 Al4 Al3 37.12(13)
C3 Al4 Al3 110.5(2)
N3 Al4 Al3 130.11(16)
C28 O4 Al2 130.6(4)
C28 O4 Al1 125.3(3)
Al2 O4 Al1 103.9(2)
C53 N4 C54 119.3(6)
C53 N4 Al3 127.8(5)
C54 N4 Al3 112.8(4)
Al3 C4 H4A 109.5
Al3 C4 H4B 109.5
H4A C4 H4B 109.5
Al3 C4 H4C 109.5
H4A C4 H4C 109.5
H4B C4 H4C 109.5
C33 O5 Al4 130.0(4)
C6 C5 C10 123.3(6)
C6 C5 Cl1 119.6(5)
C10 C5 Cl1 117.1(5)
C46 O6 Al4 130.1(4)
C46 O6 Al3 126.9(4)
Al4 O6 Al3 103.0(2)
C5 C6 C7 119.1(6)
C5 C6 H6 120.4
C7 C6 H6 120.4
C47 O7 Al3 133.0(4)
C8 C7 C6 121.5(7)
C8 C7 Cl2 119.7(6)
C6 C7 Cl2 118.8(6)
C56 O8 Al3 132.1(4)
C56 O8 Al4 124.4(4)
Al3 O8 Al4 103.0(2)
C7 C8 C9 119.6(7)
C7 C8 H8 120.2
C9 C8 H8 120.2
C8 C9 C11 118.0(6)
C8 C9 C10 119.8(6)
C11 C9 C10 122.2(6)
O1 C10 C5 121.6(6)
O1 C10 C9 121.6(5)
C5 C10 C9 116.7(5)
N1 C11 C9 124.2(6)
N1 C11 H11 117.9
C9 C11 H11 117.9
N1 C12 C13 108.1(5)
N1 C12 H12A 110.1
C13 C12 H12A 110.1
N1 C12 H12B 110.1
C13 C12 H12B 110.1
H12A C12 H12B 108.4
C18 C13 C14 118.6(6)
C18 C13 C12 122.3(6)
C14 C13 C12 119.1(6)
C15 C14 C13 121.4(7)
C15 C14 H14 119.3
C13 C14 H14 119.3
C16 C15 C14 118.8(7)
C16 C15 H15 120.6
C14 C15 H15 120.6
C15 C16 C61 121.9(7)
C15 C16 H16 119.0
C61 C16 H16 119.0
O2 C18 C13 120.9(6)
O2 C18 C61 119.0(6)
C13 C18 C61 119.9(6)
O3 C19 C24 122.5(5)
O3 C19 C20 120.0(5)
C24 C19 C20 117.5(5)
C21 C20 C19 122.3(6)
C21 C20 Cl3 119.1(5)
C19 C20 Cl3 118.7(5)
C20 C21 C22 119.7(6)
C20 C21 H21 120.1
C22 C21 H21 120.1
C23 C22 C21 120.2(6)
C23 C22 Cl4 120.0(5)
C21 C22 Cl4 119.8(5)
C22 C23 C24 120.2(6)
C22 C23 H23 119.9
C24 C23 H23 119.9
C19 C24 C23 120.0(5)
C19 C24 C25 122.6(5)
C23 C24 C25 117.3(6)
N2 C25 C24 123.2(6)
N2 C25 H25 118.4
C24 C25 H25 118.4
N2 C26 C27 108.6(5)
N2 C26 H26A 110.0
C27 C26 H26A 110.0
N2 C26 H26B 110.0
C27 C26 H26B 110.0
H26A C26 H26B 108.4
C32 C27 C28 117.9(6)
C32 C27 C26 120.7(6)
C28 C27 C26 121.4(5)
C29 C28 O4 119.3(5)
C29 C28 C27 120.1(5)
O4 C28 C27 120.5(5)
C28 C29 C30 120.7(6)
C28 C29 H29 119.7
C30 C29 H29 119.7
C31 C30 C29 120.2(6)
C31 C30 H30 119.9
C29 C30 H30 119.9
C32 C31 C30 119.6(6)
C32 C31 H31 120.2
C30 C31 H31 120.2
C31 C32 C27 121.5(6)
C31 C32 H32 119.2
C27 C32 H32 119.2
O5 C33 C34 119.7(6)
O5 C33 C38 122.6(5)
C34 C33 C38 117.6(6)
C35 C34 C33 122.4(7)
C35 C34 Cl7 119.5(5)
C33 C34 Cl7 118.0(5)
C36 C35 C34 117.6(6)
C36 C35 H35 121.2
C34 C35 H35 121.2
C37 C36 C35 122.8(6)
C37 C36 Cl8 119.1(6)
C35 C36 Cl8 118.0(6)
C36 C37 C38 119.9(7)
C36 C37 H37 120.1
C38 C37 H37 120.1
C33 C38 C37 119.3(6)
C33 C38 C39 121.7(5)
C37 C38 C39 118.8(6)
N3 C39 C38 123.0(6)
N3 C39 H39 118.5
C38 C39 H39 118.5
N3 C40 C41 108.8(5)
N3 C40 H40A 109.9
C41 C40 H40A 109.9
N3 C40 H40B 109.9
C41 C40 H40B 109.9
H40A C40 H40B 108.3
C42 C41 C46 118.7(6)
C42 C41 C40 119.3(6)
C46 C41 C40 122.0(6)
C41 C42 C43 121.8(6)
C41 C42 H42 119.1
C43 C42 H42 119.1
C44 C43 C42 119.0(6)
C44 C43 H43 120.5
C42 C43 H43 120.5
C43 C44 C45 120.0(7)
C43 C44 H44 120.0
C45 C44 H44 120.0
C46 C45 C44 120.4(7)
C46 C45 H45 119.8
C44 C45 H45 119.8
C45 C46 O6 118.8(6)
C45 C46 C41 120.1(6)
O6 C46 C41 121.1(5)
O7 C47 C52 123.7(5)
O7 C47 C48 119.9(6)
C52 C47 C48 116.4(6)
C49 C48 C47 121.6(6)
C49 C48 Cl5 120.0(5)
C47 C48 Cl5 118.4(5)
C50 C49 C48 120.4(6)
C50 C49 H49 119.8
C48 C49 H49 119.8
C49 C50 C51 121.3(7)
C49 C50 Cl6 118.8(6)
C51 C50 Cl6 119.9(6)
C50 C51 C52 118.8(7)
C50 C51 H51 120.6
C52 C51 H51 120.6
C47 C52 C51 121.5(6)
C47 C52 C53 120.5(6)
C51 C52 C53 117.9(6)
N4 C53 C52 123.7(6)
N4 C53 H53 118.2
C52 C53 H53 118.2
N4 C54 C55 108.9(5)
N4 C54 H54A 109.9
C55 C54 H54A 109.9
N4 C54 H54B 109.9
C55 C54 H54B 109.9
H54A C54 H54B 108.3
C60 C55 C56 118.4(6)
C60 C55 C54 120.2(6)
C56 C55 C54 121.4(5)
C57 C56 C55 120.9(6)
C57 C56 O8 118.7(6)
C55 C56 O8 120.4(6)
C56 C57 C58 119.2(7)
C56 C57 H57 120.4
C58 C57 H57 120.4
C57 C58 C59 120.2(7)
C57 C58 H58 119.9
C59 C58 H58 119.9
C60 C59 C58 119.7(7)
C60 C59 H59 120.2
C58 C59 H59 120.2
C59 C60 C55 121.6(7)
C59 C60 H60 119.2
C55 C60 H60 119.2
C16 C61 C18 119.3(6)
C101 C100 H10A 109.5
C101 C100 H10B 109.5
H10A C100 H10B 109.5
C101 C100 H10C 109.5
H10A C100 H10C 109.5
H10B C100 H10C 109.5
C100 C101 C102 107.9(19)
C100 C101 C106 132.1(19)
C102 C101 C106 120.0
C101 C102 C103 120.0
C101 C102 H102 120.0
C103 C102 H102 120.0
C104 C103 C102 120.0
C104 C103 H103 120.0
C102 C103 H103 120.0
C103 C104 C105 120.0
C103 C104 H104 120.0
C105 C104 H104 120.0
C106 C105 C104 120.0
C106 C105 H105 120.0
C104 C105 H105 120.0
C105 C106 C101 120.0
C105 C106 H106 120.0
C101 C106 H106 120.0
C216 C210 H21A 109.5
C216 C210 H21B 109.5
H21A C210 H21B 109.5
C216 C210 H21C 109.5
H21A C210 H21C 109.5
H21B C210 H21C 109.5
C212 C211 C216 120.0
C212 C211 H211 120.0
C216 C211 H211 120.0
C211 C212 C213 120.0
C211 C212 H212 120.0
C213 C212 H212 120.0
C212 C213 C214 120.0
C212 C213 H213 120.0
C214 C213 H213 120.0
C213 C214 C215 120.0
C213 C214 H214 120.0
C215 C214 H214 120.0
C216 C215 C214 120.0
C216 C215 H215 120.0
C214 C215 H215 120.0
C215 C216 C211 120.0
C215 C216 C210 117.8(11)
C211 C216 C210 122.2(11)
C301 C300 H30A 109.5
C301 C300 H30B 109.5
H30A C300 H30B 109.5
C301 C300 H30C 109.5
H30A C300 H30C 109.5
H30B C300 H30C 109.5
C302 C301 C306 120.0
C302 C301 C300 115(2)
C306 C301 C300 119(2)
C303 C302 C301 120.0
C303 C302 H302 120.0
C301 C302 H302 120.0
C302 C303 C304 120.0
C302 C303 H303 120.0
C304 C303 H303 120.0
C305 C304 C303 120.0
C305 C304 H304 120.0
C303 C304 H304 120.0
C306 C305 C304 120.0
C306 C305 H305 120.0
C304 C305 H305 120.0
C305 C306 C301 120.0
C305 C306 H306 120.0
C301 C306 H306 120.0
C311 C310 H31A 109.5
C311 C310 H31B 109.5
H31A C310 H31B 109.5
C311 C310 H31C 109.5
H31A C310 H31C 109.5
H31B C310 H31C 109.5
C312 C311 C316 120.0
C312 C311 C310 121.1(15)
C316 C311 C310 117.0(15)
C313 C312 C311 120.0
C313 C312 H312 120.0
C311 C312 H312 120.0
C312 C313 C314 120.0
C312 C313 H313 120.0
C314 C313 H313 120.0
C315 C314 C313 120.0
C315 C314 H314 120.0
C313 C314 H314 120.0
C314 C315 C316 120.0
C314 C315 H315 120.0
C316 C315 H315 120.0
C315 C316 C311 120.0
C315 C316 H316 120.0
C311 C316 H316 120.0
C401 C400 H40C 109.5
C401 C400 H40D 109.5
H40C C400 H40D 109.5
C401 C400 H40E 109.5
H40C C400 H40E 109.5
H40D C400 H40E 109.5
C400 C401 C402 121.6(16)
C400 C401 C406 117.8(16)
C402 C401 C406 120.0
C403 C402 C401 120.0
C403 C402 H402 120.0
C401 C402 H402 120.0
C402 C403 C404 120.0
C402 C403 H403 120.0
C404 C403 H403 120.0
C405 C404 C403 120.0
C405 C404 H404 120.0
C403 C404 H404 120.0
C406 C405 C404 120.0
C406 C405 H405 120.0
C404 C405 H405 120.0
C405 C406 C401 120.0
C405 C406 H406 120.0
C401 C406 H406 120.0
C501 C500 H50A 109.5
C501 C500 H50B 109.5
H50A C500 H50B 109.5
C501 C500 H50C 109.5
H50A C500 H50C 109.5
H50B C500 H50C 109.5
C502 C501 C506 120.0
C502 C501 C500 127.0(13)
C506 C501 C500 113.0(13)
C501 C502 C503 120.0
C501 C502 H502 120.0
C503 C502 H502 120.0
C504 C503 C502 120.0
C504 C503 H503 120.0
C502 C503 H503 120.0
C503 C504 C505 120.0
C503 C504 H504 120.0
C505 C504 H504 120.0
C504 C505 C506 120.0
C504 C505 H505 120.0
C506 C505 H505 120.0
C505 C506 C501 120.0
C505 C506 H506 120.0
C501 C506 H506 120.0
C511 C510 H51A 109.5
C511 C510 H51B 109.5
H51A C510 H51B 109.5
C511 C510 H51C 109.5
H51A C510 H51C 109.5
H51B C510 H51C 109.5
C510 C511 C512 137(2)
C510 C511 C516 103(2)
C512 C511 C516 120.0
C513 C512 C511 120.0
C513 C512 H512 120.0
C511 C512 H512 120.0
C512 C513 C514 120.0
C512 C513 H513 120.0
C514 C513 H513 120.0
C515 C514 C513 120.0
C515 C514 H514 120.0
C513 C514 H514 120.0
C514 C515 C516 120.0
C514 C515 H515 120.0
C516 C515 H515 120.0
C515 C516 C511 120.0
C515 C516 H516 120.0
C511 C516 H516 120.0
C601 C600 H60A 109.5
C601 C600 H60B 109.5
H60A C600 H60B 109.5
C601 C600 H60C 109.5
H60A C600 H60C 109.5
H60B C600 H60C 109.5
C602 C601 C606 120.0
C602 C601 C600 131.9(12)
C606 C601 C600 108.0(12)
C601 C602 C603 120.0
C601 C602 H602 120.0
C603 C602 H602 120.0
C604 C603 C602 120.0
C604 C603 H603 120.0
C602 C603 H603 120.0
C603 C604 C605 120.0
C603 C604 H604 120.0
C605 C604 H604 120.0
C606 C605 C604 120.0
C606 C605 H605 120.0
C604 C605 H605 120.0
C605 C606 C601 120.0
C605 C606 H606 120.0
C601 C606 H606 120.0
C611 C610 H61A 109.5
C611 C610 H61B 109.5
H61A C610 H61B 109.5
C611 C610 H61C 109.5
H61A C610 H61C 109.5
H61B C610 H61C 109.5
C612 C611 C616 120.0
C612 C611 C610 116.1(14)
C616 C611 C610 123.9(14)
C613 C612 C611 120.0
C613 C612 H612 120.0
C611 C612 H612 120.0
C612 C613 C614 120.0
C612 C613 H613 120.0
C614 C613 H613 120.0
C615 C614 C613 120.0
C615 C614 H614 120.0
C613 C614 H614 120.0
C616 C615 C614 120.0
C616 C615 H615 120.0
C614 C615 H615 120.0
C615 C616 C611 120.0
C615 C616 H616 120.0
C611 C616 H616 120.0

loop_
_geom_bond_atom_site_label_1
_geom_bond_atom_site_label_2
_geom_bond_distance
Cl1 C5 1.734(7)
Al1 O1 1.787(4)
Al1 O2 1.851(4)
Al1 O4 1.951(4)
Al1 C1 1.978(6)
Al1 N1 2.002(6)
Al1 Al2 2.998(2)
O1 C10 1.303(7)
N1 C11 1.284(8)
N1 C12 1.477(8)
C1 H1A 0.9800
C1 H1B 0.9800
C1 H1C 0.9800
Cl2 C7 1.756(7)
Al2 O3 1.778(4)
Al2 O4 1.856(4)
Al2 C2 1.954(6)
Al2 O2 1.979(4)
Al2 N2 1.982(5)
O2 C18 1.380(7)
N2 C25 1.287(7)
N2 C26 1.477(7)
C2 H2A 0.9800
C2 H2B 0.9800
C2 H2C 0.9800
Cl3 C20 1.726(7)
Al3 O7 1.765(4)
Al3 O8 1.843(4)
Al3 O6 1.960(4)
Al3 C4 1.962(7)
Al3 N4 1.992(6)
Al3 Al4 2.975(3)
O3 C19 1.337(7)
N3 C39 1.290(8)
N3 C40 1.455(8)
N3 Al4 1.991(5)
C3 Al4 1.964(7)
C3 H3A 0.9800
C3 H3B 0.9800
C3 H3C 0.9800
Cl4 C22 1.733(6)
Al4 O5 1.774(4)
Al4 O6 1.841(4)
Al4 O8 1.956(4)
O4 C28 1.401(7)
N4 C53 1.269(8)
N4 C54 1.481(8)
C4 H4A 0.9800
C4 H4B 0.9800
C4 H4C 0.9800
Cl5 C48 1.735(7)
O5 C33 1.334(7)
C5 C6 1.362(9)
C5 C10 1.390(8)
Cl6 C50 1.762(7)
O6 C46 1.388(7)
C6 C7 1.387(11)
C6 H6 0.9500
Cl7 C34 1.735(8)
O7 C47 1.321(7)
C7 C8 1.364(11)
Cl8 C36 1.753(7)
O8 C56 1.397(7)
C8 C9 1.413(9)
C8 H8 0.9500
C9 C11 1.418(9)
C9 C10 1.437(9)
C11 H11 0.9500
C12 C13 1.505(9)
C12 H12A 0.9900
C12 H12B 0.9900
C13 C18 1.386(9)
C13 C14 1.413(10)
C14 C15 1.381(10)
C14 H14 0.9500
C15 C16 1.365(10)
C15 H15 0.9500
C16 C61 1.386(9)
C16 H16 0.9500
C18 C61 1.408(9)
C19 C24 1.391(8)
C19 C20 1.402(8)
C20 C21 1.367(9)
C21 C22 1.381(9)
C21 H21 0.9500
C22 C23 1.368(9)
C23 C24 1.417(8)
C23 H23 0.9500
C24 C25 1.430(8)
C25 H25 0.9500
C26 C27 1.501(8)
C26 H26A 0.9900
C26 H26B 0.9900
C27 C32 1.399(9)
C27 C28 1.401(8)
C28 C29 1.375(8)
C29 C30 1.381(9)
C29 H29 0.9500
C30 C31 1.374(10)
C30 H30 0.9500
C31 C32 1.374(9)
C31 H31 0.9500
C32 H32 0.9500
C33 C34 1.397(9)
C33 C38 1.415(9)
C34 C35 1.397(10)
C35 C36 1.376(11)
C35 H35 0.9500
C36 C37 1.353(10)
C37 C38 1.417(8)
C37 H37 0.9500
C38 C39 1.433(9)
C39 H39 0.9500
C40 C41 1.518(8)
C40 H40A 0.9900
C40 H40B 0.9900
C41 C42 1.376(9)
C41 C46 1.396(9)
C42 C43 1.391(10)
C42 H42 0.9500
C43 C44 1.376(10)
C43 H43 0.9500
C44 C45 1.393(9)
C44 H44 0.9500
C45 C46 1.380(9)
C45 H45 0.9500
C47 C52 1.393(9)
C47 C48 1.427(8)
C48 C49 1.368(10)
C49 C50 1.368(10)
C49 H49 0.9500
C50 C51 1.370(11)
C51 C52 1.419(10)
C51 H51 0.9500
C52 C53 1.445(9)
C53 H53 0.9500
C54 C55 1.503(9)
C54 H54A 0.9900
C54 H54B 0.9900
C55 C60 1.387(9)
C55 C56 1.391(9)
C56 C57 1.379(9)
C57 C58 1.380(10)
C57 H57 0.9500
C58 C59 1.394(11)
C58 H58 0.9500
C59 C60 1.350(11)
C59 H59 0.9500
C60 H60 0.9500
C100 C101 1.227(19)
C100 H10A 0.9800
C100 H10B 0.9800
C100 H10C 0.9800
C101 C102 1.3900
C101 C106 1.3900
C102 C103 1.3900
C102 H102 0.9500
C103 C104 1.3900
C103 H103 0.9500
C104 C105 1.3900
C104 H104 0.9500
C105 C106 1.3900
C105 H105 0.9500
C106 H106 0.9500
C210 C216 1.417(14)
C210 H21A 0.9800
C210 H21B 0.9800
C210 H21C 0.9800
C211 C212 1.3900
C211 C216 1.3900
C211 H211 0.9500
C212 C213 1.3900
C212 H212 0.9500
C213 C214 1.3900
C213 H213 0.9500
C214 C215 1.3900
C214 H214 0.9500
C215 C216 1.3900
C215 H215 0.9500
C300 C301 1.62(4)
C300 H30A 0.9800
C300 H30B 0.9800
C300 H30C 0.9800
C301 C302 1.3900
C301 C306 1.3900
C302 C303 1.3900
C302 H302 0.9500
C303 C304 1.3900
C303 H303 0.9500
C304 C305 1.3900
C304 H304 0.9500
C305 C306 1.3900
C305 H305 0.9500
C306 H306 0.9500
C310 C311 1.489(16)
C310 H31A 0.9800
C310 H31B 0.9800
C310 H31C 0.9800
C311 C312 1.3900
C311 C316 1.3900
C312 C313 1.3900
C312 H312 0.9500
C313 C314 1.3900
C313 H313 0.9500
C314 C315 1.3900
C314 H314 0.9500
C315 C316 1.3900
C315 H315 0.9500
C316 H316 0.9500
C400 C401 1.34(2)
C400 H40C 0.9800
C400 H40D 0.9800
C400 H40E 0.9800
C401 C402 1.3900
C401 C406 1.3900
C402 C403 1.3900
C402 H402 0.9500
C403 C404 1.3900
C403 H403 0.9500
C404 C405 1.3900
C404 H404 0.9500
C405 C406 1.3900
C405 H405 0.9500
C406 H406 0.9500
C500 C501 1.488(16)
C500 H50A 0.9800
C500 H50B 0.9800
C500 H50C 0.9800
C501 C502 1.3900
C501 C506 1.3900
C502 C503 1.3900
C502 H502 0.9500
C503 C504 1.3900
C503 H503 0.9500
C504 C505 1.3900
C504 H504 0.9500
C505 C506 1.3900
C505 H505 0.9500
C506 H506 0.9500
C510 C511 1.38(2)
C510 H51A 0.9800
C510 H51B 0.9800
C510 H51C 0.9800
C511 C512 1.3900
C511 C516 1.3900
C512 C513 1.3900
C512 H512 0.9500
C513 C514 1.3900
C513 H513 0.9500
C514 C515 1.3900
C514 H514 0.9500
C515 C516 1.3900
C515 H515 0.9500
C516 H516 0.9500
C600 C601 1.395(16)
C600 H60A 0.9800
C600 H60B 0.9800
C600 H60C 0.9800
C601 C602 1.3900
C601 C606 1.3900
C602 C603 1.3900
C602 H602 0.9500
C603 C604 1.3900
C603 H603 0.9500
C604 C605 1.3900
C604 H604 0.9500
C605 C606 1.3900
C605 H605 0.9500
C606 H606 0.9500
C610 C611 1.486(18)
C610 H61A 0.9800
C610 H61B 0.9800
C610 H61C 0.9800
C611 C612 1.3900
C611 C616 1.3900
C612 C613 1.3900
C612 H612 0.9500
C613 C614 1.3900
C613 H613 0.9500
C614 C615 1.3900
C614 H614 0.9500
C615 C616 1.3900
C615 H615 0.9500
C616 H616 0.9500
